data_8000130
loop_
_publ_author_name
'Watabe, Tsuyoshi'
'Yoshikawa, Daisuke'
'Hisaki, Ichiro'
'Tohnai, Norimitsu'
'Miyata, Mikiji'

_publ_section_title
;
 Supramolecular Chirality and Isomerism in Cinchonidine Crystals:
 Hierarchical Analysis on the Basis of the Asymmetric 21 Helical Columnar
 Assembly
;
_journal_issue 7
_journal_name_full 'Chemistry Letters'
_journal_page_first 806
_journal_paper_doi 10.1246/cl.2006.806
_journal_volume 35
_journal_year 2006
_chemical_formula_sum 'C25 H28 N2 O'
_chemical_formula_weight 372.51
_space_group_IT_number 4
_symmetry_cell_setting monoclinic
_symmetry_Int_Tables_number 4
_symmetry_space_group_name_Hall 'P 2yb'
_symmetry_space_group_name_H-M 'P 1 21 1'
_cell_angle_alpha 90
_cell_angle_beta 104.220(8)
_cell_angle_gamma 90
_cell_formula_units_Z 2
_cell_length_a 10.471(3)
_cell_length_b 7.363(1)
_cell_length_c 14.136(3)
_cell_measurement_reflns_used 3089
_cell_measurement_temperature 223.2
_cell_measurement_theta_max 67.0
_cell_measurement_theta_min 4.7
_cell_volume 1056.5(4)
_computing_cell_refinement PROCESS-AUTO
_computing_data_collection PROCESS-AUTO
_computing_data_reduction 'teXsan Ver. 1.10'
_computing_publication_material 'teXsan Ver. 1.10'
_computing_structure_refinement 'teXsan Ver. 1.10'
_computing_structure_solution SIR92
_diffrn_measured_fraction_theta_full 0.9553
_diffrn_measured_fraction_theta_max 0.9553
_diffrn_measurement_device_type 'Rigaku RAXIS-RAPID Imaging Plate'
_diffrn_measurement_method \w
_diffrn_radiation_type 'Cu K\a'
_diffrn_radiation_wavelength 1.5418
_diffrn_reflns_av_R_equivalents 0.089
_diffrn_reflns_limit_h_max 12
_diffrn_reflns_limit_h_min -11
_diffrn_reflns_limit_k_max 8
_diffrn_reflns_limit_k_min -8
_diffrn_reflns_limit_l_max 16
_diffrn_reflns_limit_l_min -16
_diffrn_reflns_number 9347
_diffrn_reflns_theta_full 68.22
_diffrn_reflns_theta_max 68.22
_exptl_absorpt_coefficient_mu 0.553
_exptl_absorpt_correction_type none
_exptl_crystal_colour colorless
_exptl_crystal_density_diffrn 1.171
_exptl_crystal_density_method 'not measured'
_exptl_crystal_description block
_exptl_crystal_size_max 0.500
_exptl_crystal_size_mid 0.200
_exptl_crystal_size_min 0.100
_refine_diff_density_max 0.10
_refine_diff_density_min -0.10
_refine_ls_abs_structure_Flack 3.8(7)
_refine_ls_extinction_method none
_refine_ls_goodness_of_fit_ref 1.207
_refine_ls_hydrogen_treatment noref
_refine_ls_number_parameters 254
_refine_ls_number_reflns 2011
_refine_ls_R_factor_gt 0.0931
_refine_ls_shift/su_max 0.0000
_refine_ls_structure_factor_coef Fsqd
_refine_ls_weighting_details 'w = 1/[\s^2^(Fo^2^) + (0.05000(Max(Fo^2^,0) + 2Fc^2^)/3)^2^]'
_refine_ls_weighting_scheme calc
_refine_ls_wR_factor_ref 0.2609
_reflns_number_gt 909
_reflns_number_total 2011
_reflns_threshold_expression F^2^>2.0\s(F^2^)
_cod_data_source_file 35-806sup1.cif
_cod_data_source_block dais
_cod_original_formula_sum 'C25 H28 N2 O '
_cod_database_code 8000130

loop_
_symmetry_equiv_pos_as_xyz
x,y,z
-x,1/2+y,-z

loop_
_atom_site_label
_atom_site_type_symbol
_atom_site_fract_x
_atom_site_fract_y
_atom_site_fract_z
_atom_site_U_iso_or_equiv
_atom_site_adp_type
_atom_site_occupancy
_atom_site_calc_flag
O(1) O -0.5624(6) -0.214(4) -0.4640(5) 0.052(2) Uani 1.00 d
N(1) N -0.5132(7) -0.602(4) -0.3728(6) 0.045(2) Uani 1.00 d
N(2) N -1.0499(8) -0.245(4) -0.6251(6) 0.059(3) Uani 1.00 d
C(1) C -0.5299(9) -0.730(4) -0.2979(7) 0.049(2) Uani 1.00 d
C(2) C -0.536(1) -0.627(4) -0.1994(8) 0.070(3) Uani 1.00 d
C(3) C -0.5463(10) -0.422(4) -0.2249(7) 0.065(3) Uani 1.00 d
C(4) C -0.4194(10) -0.364(4) -0.2470(7) 0.057(3) Uani 1.00 d
C(5) C -0.3958(8) -0.493(4) -0.3290(7) 0.050(3) Uani 1.00 d
C(6) C -0.6587(10) -0.386(4) -0.3121(7) 0.057(3) Uani 1.00 d
C(7) C -0.6369(8) -0.490(4) -0.4012(7) 0.045(2) Uani 1.00 d
C(8) C -0.6388(9) -0.375(4) -0.4916(7) 0.045(2) Uani 1.00 d
C(9) C -0.645(1) -0.701(4) -0.1595(9) 0.081(4) Uani 1.00 d
C(10) C -0.635(2) -0.768(6) -0.074(1) 0.18(1) Uani 1.00 d
C(11) C -0.969(1) -0.133(4) -0.5697(7) 0.057(3) Uani 1.00 d
C(12) C -0.8351(10) -0.166(4) -0.5266(7) 0.054(3) Uani 1.00 d
C(13) C -0.7824(9) -0.328(4) -0.5404(7) 0.046(2) Uani 1.00 d
C(14) C -0.8640(8) -0.457(4) -0.6023(6) 0.041(2) Uani 1.00 d
C(15) C -0.8198(9) -0.627(4) -0.6257(8) 0.055(3) Uani 1.00 d
C(16) C -0.9030(10) -0.743(4) -0.6868(8) 0.060(3) Uani 1.00 d
C(17) C -1.0345(10) -0.694(4) -0.7269(8) 0.060(3) Uani 1.00 d
C(18) C -1.0808(9) -0.539(4) -0.7035(8) 0.059(3) Uani 1.00 d
C(19) C -1.0000(8) -0.410(4) -0.6448(7) 0.051(2) Uani 1.00 d
C(20) C -0.832(2) -0.366(5) -0.853(1) 0.119(6) Uani 1.00 d
C(21) C -0.905(2) -0.215(5) -0.857(1) 0.120(7) Uani 1.00 d
C(22) C -0.916(2) -0.098(5) -0.929(1) 0.115(6) Uani 1.00 d
C(23) C -0.856(2) -0.133(5) -1.000(1) 0.111(6) Uani 1.00 d
C(24) C -0.777(2) -0.273(6) -1.001(1) 0.123(7) Uani 1.00 d
C(25) C -0.768(2) -0.409(5) -0.923(1) 0.110(5) Uani 1.00 d
H(1) H -0.6093 -0.7962 -0.3215 0.0582 Uiso 1.00 calc
H(2) H -0.4575 -0.8124 -0.2844 0.0582 Uiso 1.00 calc
H(3) H -0.4553 -0.6484 -0.1526 0.0844 Uiso 1.00 calc
H(4) H -0.5595 -0.3559 -0.1704 0.0776 Uiso 1.00 calc
H(5) H -0.3491 -0.3761 -0.1903 0.0687 Uiso 1.00 calc
H(6) H -0.4257 -0.2428 -0.2690 0.0687 Uiso 1.00 calc
H(7) H -0.3733 -0.4225 -0.3784 0.0607 Uiso 1.00 calc
H(8) H -0.3251 -0.5738 -0.3016 0.0607 Uiso 1.00 calc
H(9) H -0.6633 -0.2598 -0.3258 0.0677 Uiso 1.00 calc
H(10) H -0.7389 -0.4251 -0.2986 0.0677 Uiso 1.00 calc
H(11) H -0.7076 -0.5742 -0.4194 0.0542 Uiso 1.00 calc
H(12) H -0.6027 -0.4444 -0.5361 0.0547 Uiso 1.00 calc
H(13) H -0.7312 -0.6969 -0.2014 0.0963 Uiso 1.00 calc
H(14) H -0.5504 -0.7758 -0.0291 0.2171 Uiso 1.00 calc
H(15) H -0.7104 -0.8114 -0.0554 0.2171 Uiso 1.00 calc
H(16) H -0.5885 -0.1245 -0.5127 0.0631 Uiso 1.00 calc
H(17) H -1.0033 -0.0191 -0.5568 0.0684 Uiso 1.00 calc
H(18) H -0.7822 -0.0754 -0.4881 0.0645 Uiso 1.00 calc
H(19) H -0.7311 -0.6620 -0.5990 0.0662 Uiso 1.00 calc
H(20) H -0.8711 -0.8579 -0.7020 0.0713 Uiso 1.00 calc
H(21) H -1.0906 -0.7744 -0.7712 0.0724 Uiso 1.00 calc
H(22) H -1.1719 -0.5137 -0.7273 0.0708 Uiso 1.00 calc
H(23) H -0.8230 -0.4465 -0.7989 0.1442 Uiso 1.00 calc
H(24) H -0.9501 -0.1947 -0.8074 0.1448 Uiso 1.00 calc
H(25) H -0.9661 0.0101 -0.9309 0.1392 Uiso 1.00 calc
H(26) H -0.8709 -0.0518 -1.0538 0.1350 Uiso 1.00 calc
H(27) H -0.7296 -0.2876 -1.0499 0.1480 Uiso 1.00 calc
H(28) H -0.7202 -0.5200 -0.9226 0.1328 Uiso 1.00 calc

loop_
_atom_site_aniso_label
_atom_site_aniso_U_11
_atom_site_aniso_U_22
_atom_site_aniso_U_33
_atom_site_aniso_U_12
_atom_site_aniso_U_13
_atom_site_aniso_U_23
O(1) 0.049(3) 0.041(4) 0.062(4) -0.008(3) 0.007(3) -0.001(4)
N(1) 0.044(3) 0.045(5) 0.048(4) 0.004(3) 0.015(3) -0.002(3)
N(2) 0.045(4) 0.073(6) 0.064(5) 0.005(4) 0.020(4) -0.003(5)
C(1) 0.042(4) 0.033(5) 0.064(5) -0.016(5) 0.000(4) 0.004(4)
C(2) 0.061(5) 0.090(7) 0.048(5) -0.008(7) -0.009(4) 0.000(5)
C(3) 0.057(4) 0.090(7) 0.046(5) -0.001(6) 0.012(3) -0.001(6)
C(4) 0.061(5) 0.059(7) 0.050(5) -0.010(6) 0.013(4) -0.012(5)
C(5) 0.040(4) 0.056(7) 0.056(5) 0.001(4) 0.014(4) -0.005(5)
C(6) 0.057(5) 0.068(8) 0.046(4) 0.014(6) 0.017(3) -0.001(5)
C(7) 0.034(3) 0.053(6) 0.048(4) -0.005(4) 0.011(3) 0.002(4)
C(8) 0.041(4) 0.039(5) 0.056(5) 0.000(4) 0.011(4) 0.005(4)
C(9) 0.092(8) 0.09(1) 0.065(6) -0.044(9) 0.026(6) -0.007(7)
C(10) 0.20(2) 0.28(3) 0.063(8) -0.13(2) 0.03(1) 0.05(1)
C(11) 0.064(4) 0.054(6) 0.050(5) 0.021(5) 0.006(4) 0.009(5)
C(12) 0.056(4) 0.055(6) 0.051(5) 0.005(5) 0.016(4) 0.000(5)
C(13) 0.039(4) 0.055(5) 0.046(5) 0.001(3) 0.015(3) 0.009(4)
C(14) 0.035(3) 0.056(5) 0.036(4) 0.004(4) 0.014(3) 0.016(4)
C(15) 0.036(4) 0.060(6) 0.064(6) 0.010(4) 0.002(4) -0.001(5)
C(16) 0.051(4) 0.059(8) 0.065(6) -0.018(5) 0.008(4) 0.010(6)
C(17) 0.049(4) 0.073(7) 0.052(5) -0.019(5) 0.001(4) -0.002(6)
C(18) 0.031(4) 0.082(7) 0.065(7) -0.005(5) 0.016(4) 0.007(5)
C(19) 0.038(3) 0.066(5) 0.046(5) 0.012(4) 0.007(3) 0.030(4)
C(20) 0.12(1) 0.16(2) 0.067(8) -0.08(1) -0.001(7) 0.02(1)
C(21) 0.10(1) 0.19(2) 0.069(8) -0.06(1) 0.016(8) 0.01(1)
C(22) 0.11(1) 0.13(2) 0.095(9) 0.00(1) -0.005(8) 0.003(10)
C(23) 0.12(1) 0.13(1) 0.066(7) -0.058(10) -0.018(7) 0.013(10)
C(24) 0.078(9) 0.20(2) 0.086(9) -0.01(1) 0.010(8) 0.02(1)
C(25) 0.090(9) 0.12(1) 0.103(9) 0.00(1) -0.016(7) -0.027(9)

loop_
_atom_type_symbol
_atom_type_description
_atom_type_scat_dispersion_real
_atom_type_scat_dispersion_imag
_atom_type_scat_source
O O 0.049 0.032
;International Tables for Crystallography
(1992, Vol. C, Tables 4.2.6.8 and 6.1.1.1)
;
N N 0.031 0.018
;International Tables for Crystallography
(1992, Vol. C, Tables 4.2.6.8 and 6.1.1.1)
;
C C 0.018 0.009
;International Tables for Crystallography
(1992, Vol. C, Tables 4.2.6.8 and 6.1.1.1)
;
H H 0.000 0.000
;International Tables for Crystallography
(1992, Vol. C, Table 6.1.1.2)
;

loop_
_geom_angle_atom_site_label_1
_geom_angle_atom_site_label_2
_geom_angle_atom_site_label_3
_geom_angle
_geom_angle_site_symmetry_2
_geom_angle_site_symmetry_3
_geom_angle_publ_flag
C(1) N(1) C(5) 106.4(8) 1_555 1_555 yes
C(1) N(1) C(7) 107.4(8) 1_555 1_555 yes
C(5) N(1) C(7) 113.2(8) 1_555 1_555 yes
C(11) N(2) C(19) 117.2(9) 1_555 1_555 yes
N(1) C(1) C(2) 111(1) 1_555 1_555 yes
C(1) C(2) C(3) 105(1) 1_555 1_555 yes
C(1) C(2) C(9) 110(1) 1_555 1_555 yes
C(3) C(2) C(9) 115(1) 1_555 1_555 yes
C(2) C(3) C(4) 108(1) 1_555 1_555 yes
C(2) C(3) C(6) 110(1) 1_555 1_555 yes
C(4) C(3) C(6) 109.6(10) 1_555 1_555 yes
C(3) C(4) C(5) 106(1) 1_555 1_555 yes
N(1) C(5) C(4) 111.9(8) 1_555 1_555 yes
C(3) C(6) C(7) 109.9(9) 1_555 1_555 yes
N(1) C(7) C(6) 110.2(9) 1_555 1_555 yes
N(1) C(7) C(8) 111.1(8) 1_555 1_555 yes
C(6) C(7) C(8) 115(1) 1_555 1_555 yes
O(1) C(8) C(7) 109.8(9) 1_555 1_555 yes
O(1) C(8) C(13) 110.8(9) 1_555 1_555 yes
C(7) C(8) C(13) 108.2(8) 1_555 1_555 yes
C(2) C(9) C(10) 126(1) 1_555 1_555 yes
N(2) C(11) C(12) 126(1) 1_555 1_555 yes
C(11) C(12) C(13) 119(1) 1_555 1_555 yes
C(8) C(13) C(12) 121(1) 1_555 1_555 yes
C(8) C(13) C(14) 119.9(10) 1_555 1_555 yes
C(12) C(13) C(14) 118.2(9) 1_555 1_555 yes
C(13) C(14) C(15) 123.9(8) 1_555 1_555 yes
C(13) C(14) C(19) 118(1) 1_555 1_555 yes
C(15) C(14) C(19) 117(1) 1_555 1_555 yes
C(14) C(15) C(16) 120.8(10) 1_555 1_555 yes
C(15) C(16) C(17) 120(1) 1_555 1_555 yes
C(16) C(17) C(18) 120(1) 1_555 1_555 yes
C(17) C(18) C(19) 122.0(10) 1_555 1_555 yes
N(2) C(19) C(14) 120(1) 1_555 1_555 yes
N(2) C(19) C(18) 120.8(9) 1_555 1_555 yes
C(14) C(19) C(18) 118(1) 1_555 1_555 yes
C(21) C(20) C(25) 122(2) 1_555 1_555 yes
C(20) C(21) C(22) 120(2) 1_555 1_555 yes
C(21) C(22) C(23) 118(2) 1_555 1_555 yes
C(22) C(23) C(24) 124(2) 1_555 1_555 yes
C(23) C(24) C(25) 116(1) 1_555 1_555 yes
C(20) C(25) C(24) 115(2) 1_555 1_555 yes

loop_
_geom_bond_atom_site_label_1
_geom_bond_atom_site_label_2
_geom_bond_distance
_geom_bond_publ_flag
O(1) C(8) 1.43(1) yes
N(1) C(1) 1.46(1) yes
N(1) C(5) 1.47(1) yes
N(1) C(7) 1.50(1) yes
N(2) C(11) 1.30(2) yes
N(2) C(19) 1.38(2) yes
C(1) C(2) 1.60(2) yes
C(2) C(3) 1.55(2) yes
C(2) C(9) 1.49(2) yes
C(3) C(4) 1.50(2) yes
C(3) C(6) 1.50(2) yes
C(4) C(5) 1.57(2) yes
C(6) C(7) 1.54(2) yes
C(7) C(8) 1.53(2) yes
C(8) C(13) 1.53(1) yes
C(9) C(10) 1.29(2) yes
C(11) C(12) 1.40(2) yes
C(12) C(13) 1.35(2) yes
C(13) C(14) 1.42(2) yes
C(14) C(15) 1.40(2) yes
C(14) C(19) 1.44(1) yes
C(15) C(16) 1.37(2) yes
C(16) C(17) 1.40(2) yes
C(17) C(18) 1.32(2) yes
C(18) C(19) 1.40(2) yes
C(20) C(21) 1.34(3) yes
C(20) C(25) 1.36(3) yes
C(21) C(22) 1.33(3) yes
C(22) C(23) 1.33(3) yes
C(23) C(24) 1.32(3) yes
C(24) C(25) 1.47(3) yes

loop_
_geom_contact_atom_site_label_1
_geom_contact_atom_site_label_2
_geom_contact_distance
_geom_contact_site_symmetry_2
O(1) N(1) 2.74(1) 2_454
O(1) C(5) 3.28(1) 2_454
O(1) C(8) 3.42(1) 2_454
O(1) C(7) 3.56(1) 2_454
N(1) C(8) 3.43(1) 2_444
C(5) C(16) 3.59(2) 2_454
C(11) C(16) 3.47(2) 1_565
C(11) C(19) 3.53(2) 2_354
C(11) C(14) 3.57(2) 2_354

loop_
_geom_torsion_atom_site_label_1
_geom_torsion_atom_site_label_2
_geom_torsion_atom_site_label_3
_geom_torsion_atom_site_label_4
_geom_torsion
_geom_torsion_site_symmetry_1
_geom_torsion_site_symmetry_2
_geom_torsion_site_symmetry_3
_geom_torsion_site_symmetry_4
_geom_torsion_publ_flag
O(1) C(8) C(7) N(1) -81(1) 1_555 1_555 1_555 1_555 yes
O(1) C(8) C(7) C(6) 45(1) 1_555 1_555 1_555 1_555 yes
O(1) C(8) C(13) C(12) -21(1) 1_555 1_555 1_555 1_555 yes
O(1) C(8) C(13) C(14) 158.5(8) 1_555 1_555 1_555 1_555 yes
N(1) C(1) C(2) C(3) 9(1) 1_555 1_555 1_555 1_555 yes
N(1) C(1) C(2) C(9) 135(1) 1_555 1_555 1_555 1_555 yes
N(1) C(5) C(4) C(3) 11(1) 1_555 1_555 1_555 1_555 yes
N(1) C(7) C(6) C(3) 2(1) 1_555 1_555 1_555 1_555 yes
N(1) C(7) C(8) C(13) 157.4(9) 1_555 1_555 1_555 1_555 yes
N(2) C(11) C(12) C(13) -1(1) 1_555 1_555 1_555 1_555 yes
N(2) C(19) C(14) C(13) 0(1) 1_555 1_555 1_555 1_555 yes
N(2) C(19) C(14) C(15) -179(1) 1_555 1_555 1_555 1_555 yes
N(2) C(19) C(18) C(17) 176(1) 1_555 1_555 1_555 1_555 yes
C(1) N(1) C(5) C(4) -69(1) 1_555 1_555 1_555 1_555 yes
C(1) N(1) C(7) C(6) 60(1) 1_555 1_555 1_555 1_555 yes
C(1) N(1) C(7) C(8) -170.0(9) 1_555 1_555 1_555 1_555 yes
C(1) C(2) C(3) C(4) -66(1) 1_555 1_555 1_555 1_555 yes
C(1) C(2) C(3) C(6) 53(1) 1_555 1_555 1_555 1_555 yes
C(1) C(2) C(9) C(10) 123(2) 1_555 1_555 1_555 1_555 yes
C(2) C(1) N(1) C(5) 54(1) 1_555 1_555 1_555 1_555 yes
C(2) C(1) N(1) C(7) -66(1) 1_555 1_555 1_555 1_555 yes
C(2) C(3) C(4) C(5) 54(1) 1_555 1_555 1_555 1_555 yes
C(2) C(3) C(6) C(7) -60(1) 1_555 1_555 1_555 1_555 yes
C(3) C(2) C(9) C(10) -116(2) 1_555 1_555 1_555 1_555 yes
C(3) C(6) C(7) C(8) -124(1) 1_555 1_555 1_555 1_555 yes
C(4) C(3) C(2) C(9) 170(1) 1_555 1_555 1_555 1_555 yes
C(4) C(3) C(6) C(7) 58(1) 1_555 1_555 1_555 1_555 yes
C(4) C(5) N(1) C(7) 48(1) 1_555 1_555 1_555 1_555 yes
C(5) N(1) C(7) C(6) -56(1) 1_555 1_555 1_555 1_555 yes
C(5) N(1) C(7) C(8) 72(1) 1_555 1_555 1_555 1_555 yes
C(5) C(4) C(3) C(6) -66(1) 1_555 1_555 1_555 1_555 yes
C(6) C(3) C(2) C(9) -69(1) 1_555 1_555 1_555 1_555 yes
C(6) C(7) C(8) C(13) -75(1) 1_555 1_555 1_555 1_555 yes
C(7) C(8) C(13) C(12) 98(1) 1_555 1_555 1_555 1_555 yes
C(7) C(8) C(13) C(14) -81(1) 1_555 1_555 1_555 1_555 yes
C(8) C(13) C(12) C(11) -177(1) 1_555 1_555 1_555 1_555 yes
C(8) C(13) C(14) C(15) -2(1) 1_555 1_555 1_555 1_555 yes
C(8) C(13) C(14) C(19) 178.0(9) 1_555 1_555 1_555 1_555 yes
C(11) N(2) C(19) C(14) 1(1) 1_555 1_555 1_555 1_555 yes
C(11) N(2) C(19) C(18) 179(1) 1_555 1_555 1_555 1_555 yes
C(11) C(12) C(13) C(14) 2(1) 1_555 1_555 1_555 1_555 yes
C(12) C(11) N(2) C(19) 0(1) 1_555 1_555 1_555 1_555 yes
C(12) C(13) C(14) C(15) 177(1) 1_555 1_555 1_555 1_555 yes
C(12) C(13) C(14) C(19) -1(1) 1_555 1_555 1_555 1_555 yes
C(13) C(14) C(15) C(16) -179(1) 1_555 1_555 1_555 1_555 yes
C(13) C(14) C(19) C(18) -178.4(9) 1_555 1_555 1_555 1_555 yes
C(14) C(15) C(16) C(17) 0(1) 1_555 1_555 1_555 1_555 yes
C(14) C(19) C(18) C(17) -5(1) 1_555 1_555 1_555 1_555 yes
C(15) C(14) C(19) C(18) 2(1) 1_555 1_555 1_555 1_555 yes
C(15) C(16) C(17) C(18) -2(1) 1_555 1_555 1_555 1_555 yes
C(16) C(15) C(14) C(19) 0(1) 1_555 1_555 1_555 1_555 yes
C(16) C(17) C(18) C(19) 5(1) 1_555 1_555 1_555 1_555 yes
C(20) C(21) C(22) C(23) 1(3) 1_555 1_555 1_555 1_555 yes
C(20) C(25) C(24) C(23) -6(2) 1_555 1_555 1_555 1_555 yes
C(21) C(20) C(25) C(24) 4(2) 1_555 1_555 1_555 1_555 yes
C(21) C(22) C(23) C(24) -5(3) 1_555 1_555 1_555 1_555 yes
C(22) C(21) C(20) C(25) -1(3) 1_555 1_555 1_555 1_555 yes
C(22) C(23) C(24) C(25) 7(3) 1_555 1_555 1_555 1_555 yes
